data_2211847
loop_
_publ_author_name
'Yong Xia'
'Xiao-Ling Ding'
'Yan-Qing Ge'
'Lian-Dong Liu'
'Bao-Xiang Zhao'

_publ_section_title
;
 Ethyl
 1-[(6-chloropyridin-3-yl)methyl]-3-phenyl-1<i>H</i>-pyrazole-5-carboxylate
;
_journal_coeditor_code HG2151
_journal_issue 1
_journal_name_full 'Acta Crystallographica Section E'
_journal_page_first o394
_journal_page_last o395
_journal_paper_doi 10.1107/S1600536806054262
_journal_volume 63
_journal_year 2007
_chemical_formula_iupac 'C18 H16 Cl N3 O2'
_chemical_formula_moiety 'C18 H16 Cl N3 O2'
_chemical_formula_sum 'C18 H16 Cl N3 O2'
_chemical_formula_weight 341.79
_chemical_name_systematic
;
Ethyl 1-[(6-chloropyridin-3-yl)methyl]-3-phenyl-1H-pyrazole-5-carboxylate
;
_space_group_IT_number 2
_symmetry_cell_setting triclinic
_symmetry_space_group_name_Hall '-P 1'
_symmetry_space_group_name_H-M 'P -1'
_atom_sites_solution_hydrogens geom
_atom_sites_solution_primary direct
_atom_sites_solution_secondary difmap
_audit_creation_method SHELXL97
_cell_angle_alpha 78.696(2)
_cell_angle_beta 88.823(2)
_cell_angle_gamma 77.216(2)
_cell_formula_units_Z 2
_cell_length_a 7.9796(9)
_cell_length_b 9.9882(11)
_cell_length_c 11.0724(13)
_cell_measurement_reflns_used 6726
_cell_measurement_temperature 298(2)
_cell_measurement_theta_max 28.27
_cell_measurement_theta_min 2.62
_cell_volume 843.68(17)
_computing_cell_refinement 'SAINT (Bruker, 1999)'
_computing_data_collection 'SMART (Bruker, 1998)'
_computing_data_reduction SAINT
_computing_molecular_graphics SHELXTL
_computing_publication_material SHELXTL
_computing_structure_refinement SHELXTL
_computing_structure_solution 'SHELXTL(Bruker, 1999)'
_diffrn_ambient_temperature 293(2)
_diffrn_measured_fraction_theta_full 0.989
_diffrn_measured_fraction_theta_max 0.989
_diffrn_measurement_device_type 'Bruker SMART CCD area-detector'
_diffrn_measurement_method '\f and \w'
_diffrn_radiation_monochromator graphite
_diffrn_radiation_source 'fine-focus sealed tube'
_diffrn_radiation_type MoK\a
_diffrn_radiation_wavelength 0.71073
_diffrn_reflns_av_R_equivalents 0.0127
_diffrn_reflns_av_sigmaI/netI 0.0226
_diffrn_reflns_limit_h_max 9
_diffrn_reflns_limit_h_min -9
_diffrn_reflns_limit_k_max 11
_diffrn_reflns_limit_k_min -11
_diffrn_reflns_limit_l_max 9
_diffrn_reflns_limit_l_min -13
_diffrn_reflns_number 4207
_diffrn_reflns_theta_full 25.00
_diffrn_reflns_theta_max 25.00
_diffrn_reflns_theta_min 1.88
_diffrn_standards_decay_% 0
_diffrn_standards_number 0
_exptl_absorpt_coefficient_mu 0.242
_exptl_absorpt_correction_T_max 0.9533
_exptl_absorpt_correction_T_min 0.8766
_exptl_absorpt_correction_type multi-scan
_exptl_absorpt_process_details '(SADABS; Sheldrick, 1996)'
_exptl_crystal_colour colourless
_exptl_crystal_density_diffrn 1.345
_exptl_crystal_density_method 'not measured'
_exptl_crystal_description block
_exptl_crystal_F_000 356
_exptl_crystal_size_max 0.56
_exptl_crystal_size_mid 0.50
_exptl_crystal_size_min 0.20
_refine_diff_density_max 0.171
_refine_diff_density_min -0.252
_refine_ls_extinction_method none
_refine_ls_goodness_of_fit_ref 1.074
_refine_ls_hydrogen_treatment constr
_refine_ls_matrix_type full
_refine_ls_number_parameters 217
_refine_ls_number_reflns 2947
_refine_ls_number_restraints 0
_refine_ls_restrained_S_all 1.074
_refine_ls_R_factor_all 0.0502
_refine_ls_R_factor_gt 0.0446
_refine_ls_shift/su_max 0.000
_refine_ls_shift/su_mean 0.000
_refine_ls_structure_factor_coef Fsqd
_refine_ls_weighting_details 'calc w = 1/[\s^2^(Fo^2^)+(0.0576P)^2^+0.1876P] where P=(Fo^2^+2Fc^2^)/3'
_refine_ls_weighting_scheme calc
_refine_ls_wR_factor_gt 0.1114
_refine_ls_wR_factor_ref 0.1153
_reflns_number_gt 2590
_reflns_number_total 2947
_reflns_threshold_expression I>2\s(I)
_cod_data_source_file hg2151.cif
_cod_data_source_block I
_cod_depositor_comments
;
The following automatic conversions were performed:
'_symmetry_cell_setting' value 'Triclinic' changed to 'triclinic'
according to '/home/saulius/struct/CIF-dictionaries/cif_core.dic'
dictionary named 'cif_core.dic' version 2.4.1 from 2010-06-29.

Automatic conversion script
Id: cif_fix_enum 1527 2010-12-29 10:47:43Z saulius 

The following automatic conversions were performed:

'_symmetry_cell_setting' value 'Triclinic' changed to 'triclinic'
according to /home/saulius/struct/CIF-dictionaries/cif_core.dic
dictionary named 'cif_core.dic' version 2.4.1 from 2010-06-29.

Automatic conversion script
Id: cif_fix_values 1715 2011-07-08 13:25:40Z adriana 
;
_cod_original_sg_symbol_H-M P-1
_cod_database_code 2211847
_cod_database_fobs_code 2211847

loop_
_symmetry_equiv_pos_as_xyz
'x, y, z'
'-x, -y, -z'

loop_
_atom_site_type_symbol
_atom_site_label
_atom_site_fract_x
_atom_site_fract_y
_atom_site_fract_z
_atom_site_U_iso_or_equiv
_atom_site_adp_type
_atom_site_calc_flag
_atom_site_refinement_flags
_atom_site_occupancy
Cl Cl1 0.78419(7) 0.93421(6) 0.07588(6) 0.0729(2) Uani d . 1
O O1 0.4225(2) 0.38619(15) 0.20094(12) 0.0621(4) Uani d . 1
O O2 0.50602(18) 0.24978(13) 0.38531(12) 0.0546(4) Uani d . 1
N N1 0.1315(2) 0.65239(16) 0.41918(14) 0.0481(4) Uani d . 1
N N2 0.2136(2) 0.58546(16) 0.33315(13) 0.0465(4) Uani d . 1
N N3 0.5322(3) 0.87085(18) 0.21146(17) 0.0669(5) Uani d . 1
C C1 0.1809(3) 0.5245(2) 0.75552(17) 0.0510(5) Uani d . 1
H H1B 0.2629 0.4419 0.7568 0.061 Uiso calc R 1
C C2 0.1280(3) 0.5640(2) 0.86509(19) 0.0602(5) Uani d . 1
H H2A 0.1738 0.5082 0.9395 0.072 Uiso calc R 1
C C3 0.0072(3) 0.6861(2) 0.8642(2) 0.0645(6) Uani d . 1
H H3B -0.0272 0.7139 0.9380 0.077 Uiso calc R 1
C C4 -0.0624(3) 0.7668(2) 0.7542(2) 0.0653(6) Uani d . 1
H H4A -0.1453 0.8487 0.7538 0.078 Uiso calc R 1
C C5 -0.0102(3) 0.7274(2) 0.64412(19) 0.0546(5) Uani d . 1
H H5A -0.0585 0.7826 0.5702 0.066 Uiso calc R 1
C C6 0.1141(2) 0.60568(18) 0.64310(16) 0.0432(4) Uani d . 1
C C7 0.1780(2) 0.56535(18) 0.52702(16) 0.0421(4) Uani d . 1
C C8 0.2915(2) 0.44264(18) 0.50907(16) 0.0437(4) Uani d . 1
H H8A 0.3417 0.3661 0.5693 0.052 Uiso calc R 1
C C9 0.3132(2) 0.45870(18) 0.38454(16) 0.0423(4) Uani d . 1
C C10 0.1967(3) 0.6587(2) 0.20455(17) 0.0545(5) Uani d . 1
H H10A 0.0906 0.7299 0.1930 0.065 Uiso calc R 1
H H10B 0.1903 0.5928 0.1521 0.065 Uiso calc R 1
C C11 0.3460(3) 0.72674(18) 0.16664(16) 0.0478(4) Uani d . 1
C C12 0.4004(3) 0.8084(2) 0.23804(19) 0.0619(6) Uani d . 1
H H12A 0.3413 0.8208 0.3097 0.074 Uiso calc R 1
C C13 0.6107(3) 0.85282(18) 0.10874(18) 0.0536(5) Uani d . 1
C C14 0.5679(3) 0.7766(2) 0.02841(17) 0.0545(5) Uani d . 1
H H14A 0.6271 0.7692 -0.0441 0.065 Uiso calc R 1
C C15 0.4337(3) 0.7116(2) 0.05966(17) 0.0527(5) Uani d . 1
H H15A 0.4020 0.6574 0.0086 0.063 Uiso calc R 1
C C16 0.4174(2) 0.36389(18) 0.31142(17) 0.0457(4) Uani d . 1
C C17 0.6175(3) 0.1480(2) 0.3244(2) 0.0608(5) Uani d . 1
H H17A 0.6924 0.1934 0.2684 0.073 Uiso calc R 1
H H17B 0.5491 0.1061 0.2775 0.073 Uiso calc R 1
C C18 0.7213(3) 0.0388(2) 0.4221(2) 0.0767(7) Uani d . 1
H H18A 0.7964 -0.0300 0.3847 0.115 Uiso calc R 1
H H18B 0.6459 -0.0056 0.4767 0.115 Uiso calc R 1
H H18C 0.7884 0.0815 0.4678 0.115 Uiso calc R 1

loop_
_atom_site_aniso_label
_atom_site_aniso_U_11
_atom_site_aniso_U_22
_atom_site_aniso_U_33
_atom_site_aniso_U_12
_atom_site_aniso_U_13
_atom_site_aniso_U_23
Cl1 0.0676(4) 0.0548(3) 0.0919(5) -0.0084(3) 0.0047(3) -0.0101(3)
O1 0.0785(10) 0.0635(9) 0.0434(8) -0.0082(7) 0.0054(7) -0.0176(6)
O2 0.0643(9) 0.0463(7) 0.0503(8) -0.0027(6) 0.0057(6) -0.0142(6)
N1 0.0484(9) 0.0499(8) 0.0436(9) -0.0049(7) 0.0023(7) -0.0105(7)
N2 0.0500(9) 0.0503(8) 0.0377(8) -0.0078(7) -0.0004(6) -0.0087(7)
N3 0.0929(14) 0.0568(10) 0.0569(11) -0.0190(10) 0.0106(10) -0.0233(8)
C1 0.0550(11) 0.0496(10) 0.0464(11) -0.0061(9) 0.0053(8) -0.0112(8)
C2 0.0689(13) 0.0662(13) 0.0453(11) -0.0127(11) 0.0069(9) -0.0132(9)
C3 0.0667(14) 0.0769(14) 0.0548(13) -0.0160(11) 0.0174(10) -0.0263(11)
C4 0.0543(12) 0.0638(13) 0.0767(15) -0.0015(10) 0.0136(11) -0.0256(11)
C5 0.0500(11) 0.0557(11) 0.0544(12) -0.0030(9) 0.0034(9) -0.0116(9)
C6 0.0405(9) 0.0457(9) 0.0457(10) -0.0118(7) 0.0044(7) -0.0116(8)
C7 0.0402(9) 0.0459(9) 0.0410(9) -0.0106(7) -0.0005(7) -0.0092(8)
C8 0.0481(10) 0.0410(9) 0.0409(10) -0.0079(8) -0.0016(7) -0.0074(7)
C9 0.0438(10) 0.0425(9) 0.0419(9) -0.0109(7) -0.0011(7) -0.0098(7)
C10 0.0596(12) 0.0592(11) 0.0384(10) -0.0025(9) -0.0066(8) -0.0061(8)
C11 0.0620(12) 0.0400(9) 0.0344(9) 0.0021(8) -0.0043(8) -0.0050(7)
C12 0.0851(16) 0.0563(12) 0.0473(11) -0.0157(11) 0.0172(10) -0.0193(9)
C13 0.0624(12) 0.0369(9) 0.0535(12) 0.0012(8) -0.0013(9) -0.0035(8)
C14 0.0629(13) 0.0521(11) 0.0418(10) 0.0013(9) 0.0041(9) -0.0091(8)
C15 0.0653(13) 0.0506(10) 0.0392(10) -0.0029(9) -0.0046(9) -0.0123(8)
C16 0.0502(11) 0.0460(10) 0.0455(11) -0.0147(8) 0.0018(8) -0.0151(8)
C17 0.0671(13) 0.0489(11) 0.0673(13) -0.0047(10) 0.0060(10) -0.0232(10)
C18 0.0738(16) 0.0598(13) 0.0863(17) 0.0014(11) 0.0070(13) -0.0087(12)

loop_
_atom_type_symbol
_atom_type_description
_atom_type_scat_dispersion_real
_atom_type_scat_dispersion_imag
_atom_type_scat_source
C C 0.0033 0.0016 'International Tables Vol C Tables 4.2.6.8 and 6.1.1.4'
H H 0.0000 0.0000 'International Tables Vol C Tables 4.2.6.8 and 6.1.1.4'
N N 0.0061 0.0033 'International Tables Vol C Tables 4.2.6.8 and 6.1.1.4'
O O 0.0106 0.0060 'International Tables Vol C Tables 4.2.6.8 and 6.1.1.4'
Cl Cl 0.1484 0.1585 'International Tables Vol C Tables 4.2.6.8 and 6.1.1.4'

loop_
_geom_angle_atom_site_label_1
_geom_angle_atom_site_label_2
_geom_angle_atom_site_label_3
_geom_angle
_geom_angle_publ_flag
C16 O2 C17 115.85(15) ?
C7 N1 N2 105.45(14) ?
N1 N2 C9 111.72(14) ?
N1 N2 C10 118.46(15) ?
C9 N2 C10 129.61(16) ?
C13 N3 C12 116.01(18) ?
C2 C1 C6 121.22(18) ?
C2 C1 H1B 119.4 ?
C6 C1 H1B 119.4 ?
C3 C2 C1 119.9(2) ?
C3 C2 H2A 120.1 ?
C1 C2 H2A 120.1 ?
C4 C3 C2 119.84(19) ?
C4 C3 H3B 120.1 ?
C2 C3 H3B 120.1 ?
C3 C4 C5 120.5(2) ?
C3 C4 H4A 119.8 ?
C5 C4 H4A 119.8 ?
C4 C5 C6 120.46(19) ?
C4 C5 H5A 119.8 ?
C6 C5 H5A 119.8 ?
C1 C6 C5 118.09(17) ?
C1 C6 C7 120.46(16) ?
C5 C6 C7 121.42(17) ?
N1 C7 C8 110.56(15) ?
N1 C7 C6 120.57(15) ?
C8 C7 C6 128.85(16) ?
C9 C8 C7 105.69(16) ?
C9 C8 H8A 127.2 ?
C7 C8 H8A 127.2 ?
N2 C9 C8 106.57(16) ?
N2 C9 C16 123.03(16) ?
C8 C9 C16 130.39(16) ?
N2 C10 C11 111.89(15) yes
N2 C10 H10A 109.2 ?
C11 C10 H10A 109.2 ?
N2 C10 H10B 109.2 ?
C11 C10 H10B 109.2 ?
H10A C10 H10B 107.9 ?
C12 C11 C15 116.70(19) ?
C12 C11 C10 121.01(17) ?
C15 C11 C10 122.29(17) ?
N3 C12 C11 124.59(19) ?
N3 C12 H12A 117.7 ?
C11 C12 H12A 117.7 ?
N3 C13 C14 125.3(2) ?
N3 C13 Cl1 115.44(16) ?
C14 C13 Cl1 119.21(16) ?
C13 C14 C15 117.12(18) ?
C13 C14 H14A 121.4 ?
C15 C14 H14A 121.4 ?
C14 C15 C11 120.21(18) ?
C14 C15 H15A 119.9 ?
C11 C15 H15A 119.9 ?
O1 C16 O2 124.69(17) ?
O1 C16 C9 125.05(17) ?
O2 C16 C9 110.26(15) ?
O2 C17 C18 107.51(18) ?
O2 C17 H17A 110.2 ?
C18 C17 H17A 110.2 ?
O2 C17 H17B 110.2 ?
C18 C17 H17B 110.2 ?
H17A C17 H17B 108.5 ?
C17 C18 H18A 109.5 ?
C17 C18 H18B 109.5 ?
H18A C18 H18B 109.5 ?
C17 C18 H18C 109.5 ?
H18A C18 H18C 109.5 ?
H18B C18 H18C 109.5 ?

loop_
_geom_bond_atom_site_label_1
_geom_bond_atom_site_label_2
_geom_bond_distance
_geom_bond_publ_flag
Cl1 C13 1.752(2) yes
O1 C16 1.201(2) yes
O2 C16 1.330(2) yes
O2 C17 1.457(2) yes
N1 C7 1.337(2) yes
N1 N2 1.347(2) yes
N2 C9 1.360(2) yes
N2 C10 1.462(2) yes
N3 C13 1.312(3) yes
N3 C12 1.337(3) yes
C1 C2 1.378(3) ?
C1 C6 1.390(3) ?
C1 H1B 0.9300 ?
C2 C3 1.375(3) ?
C2 H2A 0.9300 ?
C3 C4 1.374(3) ?
C3 H3B 0.9300 ?
C4 C5 1.382(3) ?
C4 H4A 0.9300 ?
C5 C6 1.390(3) ?
C5 H5A 0.9300 ?
C6 C7 1.470(2) ?
C7 C8 1.400(2) ?
C8 C9 1.369(2) ?
C8 H8A 0.9300 ?
C9 C16 1.472(3) ?
C10 C11 1.511(3) ?
C10 H10A 0.9700 ?
C10 H10B 0.9700 ?
C11 C12 1.379(3) ?
C11 C15 1.380(3) ?
C12 H12A 0.9300 ?
C13 C14 1.371(3) ?
C14 C15 1.376(3) ?
C14 H14A 0.9300 ?
C15 H15A 0.9300 ?
C17 C18 1.490(3) ?
C17 H17A 0.9700 ?
C17 H17B 0.9700 ?
C18 H18A 0.9600 ?
C18 H18B 0.9600 ?
C18 H18C 0.9600 ?

loop_
_geom_torsion_atom_site_label_1
_geom_torsion_atom_site_label_2
_geom_torsion_atom_site_label_3
_geom_torsion_atom_site_label_4
_geom_torsion
C7 N1 N2 C9 -0.94(19)
C7 N1 N2 C10 -176.21(15)
C6 C1 C2 C3 -0.2(3)
C1 C2 C3 C4 1.2(3)
C2 C3 C4 C5 -1.0(3)
C3 C4 C5 C6 -0.3(3)
C2 C1 C6 C5 -1.0(3)
C2 C1 C6 C7 177.09(18)
C4 C5 C6 C1 1.2(3)
C4 C5 C6 C7 -176.84(18)
N2 N1 C7 C8 0.42(19)
N2 N1 C7 C6 178.97(15)
C1 C6 C7 N1 -170.85(17)
C5 C6 C7 N1 7.2(3)
C1 C6 C7 C8 7.4(3)
C5 C6 C7 C8 -174.56(18)
N1 C7 C8 C9 0.2(2)
C6 C7 C8 C9 -178.16(17)
N1 N2 C9 C8 1.1(2)
C10 N2 C9 C8 175.70(17)
N1 N2 C9 C16 -179.80(15)
C10 N2 C9 C16 -5.2(3)
C7 C8 C9 N2 -0.78(19)
C7 C8 C9 C16 -179.79(17)
N1 N2 C10 C11 96.44(19)
C9 N2 C10 C11 -77.9(2)
N2 C10 C11 C12 -48.7(2)
N2 C10 C11 C15 131.69(18)
C13 N3 C12 C11 1.1(3)
C15 C11 C12 N3 -1.1(3)
C10 C11 C12 N3 179.33(19)
C12 N3 C13 C14 0.2(3)
C12 N3 C13 Cl1 -179.51(16)
N3 C13 C14 C15 -1.4(3)
Cl1 C13 C14 C15 178.36(14)
C13 C14 C15 C11 1.3(3)
C12 C11 C15 C14 -0.2(3)
C10 C11 C15 C14 179.42(17)
C17 O2 C16 O1 0.9(3)
C17 O2 C16 C9 -178.88(15)
N2 C9 C16 O1 -1.8(3)
C8 C9 C16 O1 177.04(19)
N2 C9 C16 O2 177.93(15)
C8 C9 C16 O2 -3.2(3)
C16 O2 C17 C18 172.70(17)

loop_
_cod_related_entry_id
_cod_related_entry_database
_cod_related_entry_code
1 ChemSpider 21125659
